data_1100210
loop_
_publ_author_name
'Chitsaz, S.'
'Folkerts, H.'
'Grebe, J.'
'Gr\"ob, T.'
'Harms, K.'
'Hiller, W.'
'Krieger, M.'
'Massa, W.'
'Merle, J.'
'M\"ohlen, M.'
'Neum\"uller, B.'
'Dehnicke, K.'

_publ_section_title
;
 Die Kristallstrukturen einer Serie von Verbindungen mit Kationen des Typs
 [R~3~PNH~2~]^+^, [R3PN(H)SiMe~3~]^+^ und [R3PN(SiMe~3~)~2~]^+^
;
_journal_coden_ASTM ZAACAB
_journal_issue 3
_journal_name_full
;
 Zeitschrift f\"ur Anorganische und Allgemeine Chemie
;
_journal_page_first 775
_journal_page_last 783
_journal_paper_doi 10.1002/(sici)1521-3749(200003)626:3<775::aid-zaac775>3.0.co;2-h
_journal_volume 626
_journal_year 2000
_chemical_formula_moiety 'C9 H27 N1 P1 Si2 1+,I1 1-'
_chemical_formula_sum 'C9 H27 I N P Si2'
_chemical_name_systematic
;
bis(Trimethylsilyl)aminotrimethylphosphonium iodide
;
_space_group_IT_number 14
_symmetry_cell_setting monoclinic
_symmetry_space_group_name_Hall '-P 2ybc'
_symmetry_space_group_name_H-M 'P 1 21/c 1'
_cell_angle_alpha 90
_cell_angle_beta 111.79(3)
_cell_angle_gamma 90
_cell_formula_units_Z 8
_cell_length_a 19.254(9)
_cell_length_b 12.6907(9)
_cell_length_c 15.073(4)
_cell_volume 3419.888
_diffrn_ambient_temperature 213
_exptl_crystal_colour colorless.
_exptl_crystal_density_diffrn 1.412
_exptl_crystal_description needle
_refine_ls_R_factor_gt 5.81
_refine_ls_wR_factor_gt 5.81
_cod_original_sg_symbol_H-M 'P 21/c'
_cod_original_formula_sum 'C9 H27 I1 N1 P1 Si2'
_cod_database_code 1100210

loop_
_symmetry_equiv_pos_site_id
_symmetry_equiv_pos_as_xyz
1 x,y,z
2 x,1/2-y,1/2+z
3 -x,-y,-z
4 -x,-1/2+y,-1/2-z

loop_
_atom_site_label
_atom_site_type_symbol
_atom_site_fract_x
_atom_site_fract_y
_atom_site_fract_z
I1 I 0.47226(3) 0.29647(5) 0.35538(4)
P1 P 0.90275(12) 0.85182(17) 0.59899(15)
P2 P 0.40081(11) 0.63698(16) 0.30696(14)
Si1 Si 0.76571(14) 0.7354(2) 0.5860(2)
Si2 Si 0.89443(12) 0.61316(17) 0.56497(15)
Si3 Si 0.26518(13) 0.75876(17) 0.19572(17)
Si4 Si 0.39763(13) 0.87350(17) 0.34158(15)
N1 N 0.8592(3) 0.7381(4) 0.5850(4)
N2 N 0.3602(3) 0.7531(4) 0.2820(4)
C1 C 0.8936(5) 0.9258(7) 0.6951(6)
H1 H 0.84100 0.93510 0.68400
H2 H 0.91700 0.99420 0.69890
H3 H 0.91790 0.88810 0.75470
C2 C 0.8707(6) 0.9261(7) 0.4921(7)
H4 H 0.81650 0.92350 0.46400
H5 H 0.89120 0.89700 0.44750
H6 H 0.88680 0.99870 0.50600
C3 C 1.0011(4) 0.8456(7) 0.6311(6)
H7 H 1.01250 0.80670 0.58270
H8 H 1.02360 0.81030 0.69220
H9 H 1.02110 0.91640 0.63590
C4 C 0.7149(6) 0.8620(9) 0.5416(12)
H10 H 0.70840 0.87220 0.47520
H11 H 0.74360 0.92000 0.57950
H12 H 0.66630 0.85940 0.54700
C5 C 0.7053(4) 0.6397(7) 0.4998(6)
H13 H 0.73060 0.57220 0.50850
H14 H 0.69480 0.66470 0.43530
H15 H 0.65880 0.63180 0.51010
C6 C 0.7712(6) 0.7086(10) 0.7086(7)
H16 H 0.78310 0.63490 0.72370
H17 H 0.72350 0.72470 0.71350
H18 H 0.80990 0.75220 0.75320
C7 C 0.9969(4) 0.6050(6) 0.6021(6)
H19 H 1.01290 0.64760 0.55970
H20 H 1.01140 0.53220 0.59920
H21 H 1.02040 0.63080 0.66710
C8 C 0.8705(5) 0.5124(7) 0.6383(6)
H22 H 0.81680 0.51230 0.62260
H23 H 0.89590 0.52880 0.70550
H24 H 0.88610 0.44350 0.62500
C9 C 0.8546(5) 0.5864(7) 0.4355(5)
H25 H 0.87920 0.63030 0.40340
H26 H 0.80150 0.60190 0.41080
H27 H 0.86210 0.51270 0.42410
C10 C 0.4988(4) 0.6393(7) 0.3707(6)
H28 H 0.50970 0.67410 0.43170
H29 H 0.52270 0.67730 0.33390
H30 H 0.51770 0.56770 0.38140
C11 C 0.3659(5) 0.5613(6) 0.3803(6)
H31 H 0.37880 0.59550 0.44190
H32 H 0.38800 0.49150 0.38930
H33 H 0.31200 0.55550 0.35000
C12 C 0.3906(5) 0.5660(6) 0.1998(5)
H34 H 0.33840 0.56580 0.15750
H35 H 0.40760 0.49400 0.21590
H36 H 0.42030 0.59970 0.16810
C13 C 0.2679(5) 0.7990(8) 0.0786(5)
H37 H 0.28940 0.86900 0.08410
H38 H 0.21750 0.79960 0.03090
H39 H 0.29830 0.74950 0.05980
C14 C 0.2080(5) 0.8503(7) 0.2340(7)
H40 H 0.23270 0.91830 0.24850
H41 H 0.20180 0.82280 0.29060
H42 H 0.15940 0.85830 0.18320
C15 C 0.3702(5) 0.9812(6) 0.2511(6)
H43 H 0.31680 0.97790 0.21500
H44 H 0.39680 0.97290 0.20810
H45 H 0.38270 1.04880 0.28320
C16 C 0.3634(5) 0.8903(7) 0.4406(5)
H46 H 0.38180 0.83290 0.48580
H47 H 0.30920 0.88990 0.41510
H48 H 0.38140 0.95680 0.47260
C17 C 0.5004(4) 0.8823(7) 0.3950(5)
H49 H 0.51910 0.83490 0.44920
H50 H 0.51500 0.95390 0.41610
H51 H 0.52130 0.86260 0.34780
C18 C 0.2123(5) 0.6330(8) 0.1839(7)
H52 H 0.20990 0.61450 0.24520
H53 H 0.23750 0.57730 0.16350
H54 H 0.16200 0.64170 0.13710
I2 I 0.96935(4) 1.20391(5) 0.61518(4)

loop_
_atom_type_symbol
_atom_type_radius_bond
C 0.68
H 0.23
I 1.40
N 0.68
P 1.05
Si 1.20
